data_4304137
loop_
_publ_author_name
'Andrew J. Gaunt'
'Sean D. Reilly'
'Alejandro E. Enriquez'
'Brian L. Scott'
'James A. Ibers'
'Perumal Sekar'
'Kieran I. M. Ingram'
'Nikolas Kaltsoyannis'
'Mary P. Neu'

_publ_contact_author_address
;
Los Alamos National Laboratory
MS F629
Los Alamos, NM  87544
;
_publ_contact_author_email gaunt@lanl.gov
_publ_contact_author_name 'Andrew J. Gaunt'
_publ_section_title
;
Experimental and Theoretical Comparison of Actinide and Lanthanide Bonding
in M[N(EPR2)2]3 Complexes (M = U, Pu, La, Ce; E = S, Se, Te; R = Ph,iPr, H)
;
_journal_name_full 'Inorganic Chemistry'
_journal_page_first 29
_journal_page_last 41
_journal_paper_doi 10.1021/ic701618a
_journal_volume 47
_journal_year 2008
_chemical_formula_sum 'C79 H68 Ce N3 P6 S6'
_chemical_formula_weight 1577.66
_chemical_name_systematic
; 
 ? 
;
_space_group_IT_number 167
_symmetry_cell_setting trigonal
_symmetry_space_group_name_Hall '-R 3 2"c'
_symmetry_space_group_name_H-M 'R -3 c :H'
_atom_sites_solution_hydrogens geom
_atom_sites_solution_primary direct
_atom_sites_solution_secondary difmap
_audit_creation_method SHELXL-97
_cell_angle_alpha 90.00
_cell_angle_beta 90.00
_cell_angle_gamma 120.00
_cell_formula_units_Z 6
_cell_length_a 15.0131(3)
_cell_length_b 15.0131(3)
_cell_length_c 56.130(2)
_cell_measurement_temperature 141(2)
_cell_volume 10956.4(5)
_computing_cell_refinement 'SAINT+, v. 7.06 (Bruker AXS, 2001)'
_computing_data_collection 'APEX II, v. 1.08 (Bruker AXS, 2003)'
_computing_data_reduction 'SAINT+, v. 7.06 (Bruker AXS, 2001)'
_computing_molecular_graphics 'SHELXTL, v. 6.10, (Bruker AXS, 2000)'
_computing_publication_material 'SHELXTL, v. 6.10, (Bruker AXS, 2000)'
_computing_structure_refinement 'SHELXL-97 (Sheldrick, 1997)'
_computing_structure_solution 'SHELXS-97 (Sheldrick, 1990)'
_diffrn_ambient_temperature 141(2)
_diffrn_measured_fraction_theta_full 1.000
_diffrn_measured_fraction_theta_max 0.952
_diffrn_measurement_device_type 'Bruker D8 with APEXII CCD'
_diffrn_measurement_method '\w scans'
_diffrn_radiation_monochromator graphite
_diffrn_radiation_source 'fine-focus sealed tube'
_diffrn_radiation_type MoK\a
_diffrn_radiation_wavelength 0.71073
_diffrn_reflns_av_R_equivalents 0.0537
_diffrn_reflns_av_sigmaI/netI 0.0366
_diffrn_reflns_limit_h_max 20
_diffrn_reflns_limit_h_min -19
_diffrn_reflns_limit_k_max 18
_diffrn_reflns_limit_k_min -20
_diffrn_reflns_limit_l_max 74
_diffrn_reflns_limit_l_min -69
_diffrn_reflns_number 27569
_diffrn_reflns_theta_full 25.00
_diffrn_reflns_theta_max 29.00
_diffrn_reflns_theta_min 1.73
_diffrn_standards_decay_% 0
_diffrn_standards_interval_count 0
_diffrn_standards_interval_time 0
_diffrn_standards_number 0
_exptl_absorpt_coefficient_mu 0.973
_exptl_absorpt_correction_T_max 0.8759
_exptl_absorpt_correction_T_min 0.8445
_exptl_absorpt_correction_type multi-scan
_exptl_absorpt_process_details 'SADABS 2.03 (Sheldrick, 2001)'
_exptl_crystal_colour colorless
_exptl_crystal_density_diffrn 1.435
_exptl_crystal_density_method 'not measured'
_exptl_crystal_description parallelepiped
_exptl_crystal_F_000 4842
_exptl_crystal_size_max 0.18
_exptl_crystal_size_mid 0.16
_exptl_crystal_size_min 0.14
_refine_diff_density_max 1.325
_refine_diff_density_min -0.486
_refine_diff_density_rms 0.092
_refine_ls_extinction_method none
_refine_ls_goodness_of_fit_ref 0.953
_refine_ls_hydrogen_treatment constr
_refine_ls_matrix_type full
_refine_ls_number_parameters 143
_refine_ls_number_reflns 3108
_refine_ls_number_restraints 0
_refine_ls_restrained_S_all 0.953
_refine_ls_R_factor_all 0.0454
_refine_ls_R_factor_gt 0.0338
_refine_ls_shift/su_max 0.000
_refine_ls_shift/su_mean 0.000
_refine_ls_structure_factor_coef Fsqd
_refine_ls_weighting_details 'calc w=1/[\s^2^(Fo^2^)+(0.0871P)^2^+0.0000P] where P=(Fo^2^+2Fc^2^)/3'
_refine_ls_weighting_scheme calc
_refine_ls_wR_factor_gt 0.1039
_refine_ls_wR_factor_ref 0.1112
_reflns_number_gt 2509
_reflns_number_total 3108
_reflns_threshold_expression >2sigma(I)
_cod_data_source_file ic701618a_si_03.cif
_cod_data_source_block apx155
_cod_original_sg_symbol_H-M 'R -3 c'
_cod_database_code 4304137

loop_
_symmetry_equiv_pos_as_xyz
'x, y, z'
'-y, x-y, z'
'-x+y, -x, z'
'y, x, -z+1/2'
'x-y, -y, -z+1/2'
'-x, -x+y, -z+1/2'
'x+2/3, y+1/3, z+1/3'
'-y+2/3, x-y+1/3, z+1/3'
'-x+y+2/3, -x+1/3, z+1/3'
'y+2/3, x+1/3, -z+5/6'
'x-y+2/3, -y+1/3, -z+5/6'
'-x+2/3, -x+y+1/3, -z+5/6'
'x+1/3, y+2/3, z+2/3'
'-y+1/3, x-y+2/3, z+2/3'
'-x+y+1/3, -x+2/3, z+2/3'
'y+1/3, x+2/3, -z+7/6'
'x-y+1/3, -y+2/3, -z+7/6'
'-x+1/3, -x+y+2/3, -z+7/6'
'-x, -y, -z'
'y, -x+y, -z'
'x-y, x, -z'
'-y, -x, z-1/2'
'-x+y, y, z-1/2'
'x, x-y, z-1/2'
'-x+2/3, -y+1/3, -z+1/3'
'y+2/3, -x+y+1/3, -z+1/3'
'x-y+2/3, x+1/3, -z+1/3'
'-y+2/3, -x+1/3, z-1/6'
'-x+y+2/3, y+1/3, z-1/6'
'x+2/3, x-y+1/3, z-1/6'
'-x+1/3, -y+2/3, -z+2/3'
'y+1/3, -x+y+2/3, -z+2/3'
'x-y+1/3, x+2/3, -z+2/3'
'-y+1/3, -x+2/3, z+1/6'
'-x+y+1/3, y+2/3, z+1/6'
'x+1/3, x-y+2/3, z+1/6'

loop_
_atom_site_label
_atom_site_type_symbol
_atom_site_fract_x
_atom_site_fract_y
_atom_site_fract_z
_atom_site_U_iso_or_equiv
_atom_site_adp_type
_atom_site_occupancy
_atom_site_symmetry_multiplicity
_atom_site_calc_flag
_atom_site_refinement_flags
_atom_site_disorder_assembly
_atom_site_disorder_group
Ce1 Ce 0.6667 0.3333 0.0833 0.01638(12) Uani 1 6 d S . .
S1 S 0.50975(5) 0.21148(5) 0.045773(11) 0.02395(16) Uani 1 1 d . . .
P1 P 0.42102(5) 0.25343(4) 0.062891(10) 0.01859(15) Uani 1 1 d . . .
N1 N 0.49099(17) 0.3333 0.0833 0.0177(5) Uani 1 2 d S . .
C1 C 0.3068(2) 0.14321(18) 0.07480(5) 0.0221(5) Uani 1 1 d . . .
C2 C 0.2923(2) 0.1211(2) 0.09897(5) 0.0277(5) Uani 1 1 d . . .
H2 H 0.3427 0.1632 0.1098 0.033 Uiso 1 1 calc R . .
C3 C 0.2029(2) 0.0364(2) 0.10695(5) 0.0361(6) Uani 1 1 d . . .
H3 H 0.1932 0.0225 0.1232 0.043 Uiso 1 1 calc R . .
C4 C 0.1277(2) -0.0278(2) 0.09097(6) 0.0373(7) Uani 1 1 d . . .
H4 H 0.0676 -0.0845 0.0965 0.045 Uiso 1 1 calc R . .
C5 C 0.1423(2) -0.0072(2) 0.06699(5) 0.0362(7) Uani 1 1 d . . .
H5 H 0.0919 -0.0502 0.0562 0.043 Uiso 1 1 calc R . .
C6 C 0.2318(2) 0.07749(19) 0.05874(5) 0.0306(6) Uani 1 1 d . . .
H6 H 0.2418 0.0904 0.0425 0.037 Uiso 1 1 calc R . .
C7 C 0.36710(18) 0.30817(18) 0.04239(4) 0.0220(5) Uani 1 1 d . . .
C8 C 0.4143(2) 0.3490(2) 0.02053(4) 0.0275(5) Uani 1 1 d . . .
H8 H 0.4738 0.3486 0.0162 0.033 Uiso 1 1 calc R . .
C9 C 0.3711(2) 0.3904(2) 0.00533(5) 0.0358(6) Uani 1 1 d . . .
H9 H 0.4021 0.4173 -0.0093 0.043 Uiso 1 1 calc R . .
C10 C 0.2833(2) 0.3920(2) 0.01159(5) 0.0414(7) Uani 1 1 d . . .
H10 H 0.2552 0.4200 0.0013 0.050 Uiso 1 1 calc R . .
C11 C 0.2372(2) 0.3516(2) 0.03334(5) 0.0358(6) Uani 1 1 d . . .
H11 H 0.1776 0.3521 0.0376 0.043 Uiso 1 1 calc R . .
C12 C 0.2791(2) 0.3105(2) 0.04876(4) 0.0270(5) Uani 1 1 d . . .
H12 H 0.2482 0.2844 0.0634 0.032 Uiso 1 1 calc R . .
C13 C 0.0863(5) 0.9861(6) 0.00008(7) 0.0841(17) Uani 1 1 d . . .
H13 H 0.1431 0.9770 0.0003 0.101 Uiso 1 1 calc R . .

loop_
_atom_site_aniso_label
_atom_site_aniso_U_11
_atom_site_aniso_U_22
_atom_site_aniso_U_33
_atom_site_aniso_U_23
_atom_site_aniso_U_13
_atom_site_aniso_U_12
Ce1 0.01760(14) 0.01760(14) 0.01396(17) 0.000 0.000 0.00880(7)
S1 0.0271(3) 0.0278(3) 0.0215(3) -0.0086(2) -0.0060(2) 0.0171(3)
P1 0.0195(3) 0.0175(3) 0.0185(3) -0.0012(2) -0.0029(2) 0.0090(2)
N1 0.0185(10) 0.0184(13) 0.0163(13) -0.0010(10) -0.0005(5) 0.0092(6)
C1 0.0217(12) 0.0172(11) 0.0269(13) 0.0013(9) -0.0033(10) 0.0092(9)
C2 0.0299(14) 0.0203(12) 0.0267(13) 0.0016(10) -0.0034(11) 0.0078(11)
C3 0.0353(15) 0.0286(14) 0.0334(15) 0.0057(12) 0.0035(12) 0.0078(12)
C4 0.0277(14) 0.0240(13) 0.0472(18) 0.0063(12) -0.0007(12) 0.0032(11)
C5 0.0305(14) 0.0254(14) 0.0419(17) -0.0034(12) -0.0123(12) 0.0058(11)
C6 0.0329(14) 0.0220(13) 0.0299(14) -0.0007(11) -0.0083(11) 0.0085(11)
C7 0.0257(12) 0.0203(11) 0.0203(11) -0.0005(9) -0.0037(9) 0.0118(10)
C8 0.0290(13) 0.0294(13) 0.0250(12) 0.0020(10) 0.0009(10) 0.0152(11)
C9 0.0464(17) 0.0423(17) 0.0234(13) 0.0093(12) 0.0043(12) 0.0257(15)
C10 0.0510(18) 0.0486(18) 0.0365(16) 0.0102(14) -0.0044(14) 0.0338(16)
C11 0.0373(15) 0.0441(16) 0.0366(15) 0.0047(13) -0.0002(12) 0.0282(14)
C12 0.0279(13) 0.0299(13) 0.0248(12) 0.0001(10) -0.0027(10) 0.0156(11)
C13 0.096(5) 0.118(4) 0.0255(17) -0.002(2) 0.003(2) 0.044(4)

loop_
_atom_type_symbol
_atom_type_description
_atom_type_scat_dispersion_real
_atom_type_scat_dispersion_imag
_atom_type_scat_source
C C 0.0033 0.0016 'International Tables Vol C Tables 4.2.6.8 and 6.1.1.4'
H H 0.0000 0.0000 'International Tables Vol C Tables 4.2.6.8 and 6.1.1.4'
N N 0.0061 0.0033 'International Tables Vol C Tables 4.2.6.8 and 6.1.1.4'
P P 0.1023 0.0942 'International Tables Vol C Tables 4.2.6.8 and 6.1.1.4'
S S 0.1246 0.1234 'International Tables Vol C Tables 4.2.6.8 and 6.1.1.4'
Ce Ce -0.2486 2.6331 'International Tables Vol C Tables 4.2.6.8 and 6.1.1.4'

loop_
_geom_angle_atom_site_label_1
_geom_angle_atom_site_label_2
_geom_angle_atom_site_label_3
_geom_angle
_geom_angle_site_symmetry_1
_geom_angle_site_symmetry_3
_geom_angle_publ_flag
N1 Ce1 N1 120.0 2_655 3_665 ?
N1 Ce1 N1 120.000(1) 2_655 . ?
N1 Ce1 N1 120.0 3_665 . ?
N1 Ce1 S1 134.133(12) 2_655 17_554 ?
N1 Ce1 S1 77.478(12) 3_665 17_554 ?
N1 Ce1 S1 61.347(11) . 17_554 ?
N1 Ce1 S1 61.345(11) 2_655 16_544 ?
N1 Ce1 S1 134.133(12) 3_665 16_544 ?
N1 Ce1 S1 77.479(12) . 16_544 ?
S1 Ce1 S1 76.221(19) 17_554 16_544 ?
N1 Ce1 S1 77.477(12) 2_655 18_654 ?
N1 Ce1 S1 61.347(11) 3_665 18_654 ?
N1 Ce1 S1 134.134(12) . 18_654 ?
S1 Ce1 S1 76.221(19) 17_554 18_654 ?
S1 Ce1 S1 76.220(19) 16_544 18_654 ?
N1 Ce1 S1 61.347(11) 2_655 2_655 ?
N1 Ce1 S1 77.478(12) 3_665 2_655 ?
N1 Ce1 S1 134.132(12) . 2_655 ?
S1 Ce1 S1 154.96(2) 17_554 2_655 ?
S1 Ce1 S1 122.69(2) 16_544 2_655 ?
S1 Ce1 S1 91.73(2) 18_654 2_655 ?
N1 Ce1 S1 77.478(12) 2_655 . ?
N1 Ce1 S1 134.132(12) 3_665 . ?
N1 Ce1 S1 61.347(11) . . ?
S1 Ce1 S1 122.69(2) 17_554 . ?
S1 Ce1 S1 91.74(3) 16_544 . ?
S1 Ce1 S1 154.96(2) 18_654 . ?
S1 Ce1 S1 76.218(19) 2_655 . ?
N1 Ce1 S1 134.132(12) 2_655 3_665 ?
N1 Ce1 S1 61.347(11) 3_665 3_665 ?
N1 Ce1 S1 77.478(12) . 3_665 ?
S1 Ce1 S1 91.74(2) 17_554 3_665 ?
S1 Ce1 S1 154.96(2) 16_544 3_665 ?
S1 Ce1 S1 122.69(2) 18_654 3_665 ?
S1 Ce1 S1 76.218(19) 2_655 3_665 ?
S1 Ce1 S1 76.218(19) . 3_665 ?
P1 S1 Ce1 85.03(3) . . ?
N1 P1 C1 112.57(10) . . ?
N1 P1 C7 112.65(10) . . ?
C1 P1 C7 102.34(11) . . ?
N1 P1 S1 106.85(10) . . ?
C1 P1 S1 111.57(8) . . ?
C7 P1 S1 110.96(8) . . ?
P1 N1 P1 147.53(18) 17_554 . ?
P1 N1 Ce1 106.23(9) 17_554 . ?
P1 N1 Ce1 106.24(9) . . ?
C2 C1 C6 119.2(2) . . ?
C2 C1 P1 122.9(2) . . ?
C6 C1 P1 117.9(2) . . ?
C3 C2 C1 120.1(3) . . ?
C2 C3 C4 120.6(3) . . ?
C5 C4 C3 119.6(3) . . ?
C4 C5 C6 120.3(3) . . ?
C1 C6 C5 120.1(3) . . ?
C8 C7 C12 119.7(2) . . ?
C8 C7 P1 120.75(19) . . ?
C12 C7 P1 119.51(18) . . ?
C7 C8 C9 119.2(2) . . ?
C10 C9 C8 121.0(3) . . ?
C9 C10 C11 119.4(3) . . ?
C12 C11 C10 120.4(3) . . ?
C11 C12 C7 120.1(3) . . ?
C13 C13 C13 119.996(10) 20_455 21_665 ?

loop_
_geom_bond_atom_site_label_1
_geom_bond_atom_site_label_2
_geom_bond_distance
_geom_bond_site_symmetry_2
_geom_bond_publ_flag
Ce1 N1 2.637(3) 2_655 ?
Ce1 N1 2.637(3) 3_665 ?
Ce1 N1 2.637(3) . ?
Ce1 S1 3.0051(6) 17_554 ?
Ce1 S1 3.0052(6) 16_544 ?
Ce1 S1 3.0052(6) 18_654 ?
Ce1 S1 3.0053(6) 2_655 ?
Ce1 S1 3.0053(6) . ?
Ce1 S1 3.0053(6) 3_665 ?
S1 P1 1.9834(9) . ?
P1 N1 1.6121(9) . ?
P1 C1 1.813(3) . ?
P1 C7 1.822(2) . ?
N1 P1 1.6120(9) 17_554 ?
C1 C2 1.388(4) . ?
C1 C6 1.394(4) . ?
C2 C3 1.382(4) . ?
C3 C4 1.386(4) . ?
C4 C5 1.374(4) . ?
C5 C6 1.389(4) . ?
C7 C8 1.396(3) . ?
C7 C12 1.385(4) . ?
C8 C9 1.391(4) . ?
C9 C10 1.376(4) . ?
C10 C11 1.385(4) . ?
C11 C12 1.384(4) . ?
C13 C13 1.411(5) 20_455 ?
C13 C13 1.411(5) 21_665 ?
